data_7209659
loop_
_publ_author_name
'Smart, Paul'
'Bejarano-Villafuerte, \'Angela'
'Brammer, Lee'

_publ_section_title
;
 Coordination chemistry meets halogen bonding and hydrogen bonding:
 building networks from 3-iodobenzoate paddlewheel units [Cu2(3-Ibz)4(L)2]
;
_journal_issue 16
_journal_name_full CrystEngComm
_journal_page_first 3151
_journal_paper_doi 10.1039/c3ce26890j
_journal_volume 15
_journal_year 2013
_chemical_formula_moiety '2(C20 H16 Cu I2 N2 O4)'
_chemical_formula_sum 'C40 H32 Cu2 I4 N4 O8'
_chemical_formula_weight 1331.38
_chemical_name_systematic
;
?
;
_space_group_crystal_system triclinic
_space_group_IT_number 2
_space_group_name_Hall '-P 1'
_space_group_name_H-M_alt 'P -1'
_symmetry_space_group_name_Hall '-P 1'
_symmetry_space_group_name_H-M 'P -1'
_atom_sites_solution_hydrogens geom
_atom_sites_solution_primary direct
_atom_sites_solution_secondary difmap
_audit_creation_date 2011-06-24
_audit_creation_method
;
Olex2 1.1
(compiled 2011.02.15 svn.r1672, GUI svn.r3494)
;
_cell_angle_alpha 64.728(6)
_cell_angle_beta 82.156(7)
_cell_angle_gamma 67.008(6)
_cell_formula_units_Z 1
_cell_length_a 10.4450(11)
_cell_length_b 10.5713(11)
_cell_length_c 12.0695(12)
_cell_measurement_reflns_used 5259
_cell_measurement_temperature 100.0
_cell_measurement_theta_max 26.183
_cell_measurement_theta_min 2.294
_cell_volume 1108.7(2)
_computing_data_reduction 'SAINT v6.45A (Bruker, 2003)'
_computing_molecular_graphics
;
O. V. Dolomanov, L. J. Bourhis, R. J. Gildea, J. A. K. Howard and H. Puschmann,
OLEX2: a complete structure solution, refinement and analysis program.
J. Appl. Cryst. (2009). 42, 339-341.
;
_computing_publication_material
;
O. V. Dolomanov, L. J. Bourhis, R. J. Gildea, J. A. K. Howard and H. Puschmann,
OLEX2: a complete structure solution, refinement and analysis program.
J. Appl. Cryst. (2009). 42, 339-341.
;
_computing_structure_refinement 'SHELXL-97 (Sheldrick, 2008)'
_computing_structure_solution 'SHELXS-97 (Sheldrick, 2008)'
_diffrn_ambient_temperature 100.0
_diffrn_measured_fraction_theta_full 0.986
_diffrn_measured_fraction_theta_max 0.986
_diffrn_measurement_device_type 'Bruker P4'
_diffrn_measurement_method '\w scans'
_diffrn_radiation_monochromator graphite
_diffrn_radiation_type MoK\a
_diffrn_radiation_wavelength 0.71073
_diffrn_reflns_av_R_equivalents 0.0333
_diffrn_reflns_av_unetI/netI 0.0400
_diffrn_reflns_limit_h_max 13
_diffrn_reflns_limit_h_min -13
_diffrn_reflns_limit_k_max 13
_diffrn_reflns_limit_k_min -12
_diffrn_reflns_limit_l_max 14
_diffrn_reflns_limit_l_min -15
_diffrn_reflns_number 15423
_diffrn_reflns_theta_full 26.42
_diffrn_reflns_theta_max 26.42
_diffrn_reflns_theta_min 1.87
_diffrn_source 'fine-focus sealed tube'
_exptl_absorpt_coefficient_mu 3.797
_exptl_absorpt_correction_T_max 1
_exptl_absorpt_correction_T_min 0.769358
_exptl_absorpt_correction_type multi-scan
_exptl_absorpt_process_details
;
SADABS v.2.10 (Bruker,2003) was used for absorption correction.
R(int) was 0.0411 before and 0.0292 after correction.
The Ratio of minimum to maximum transmission is 0.769358.
The \l/2 correction factor is 0.0015
;
_exptl_crystal_colour '? ? green'
_exptl_crystal_colour_primary green
_exptl_crystal_density_diffrn 1.994
_exptl_crystal_density_method 'not measured'
_exptl_crystal_description block
_exptl_crystal_F_000 634
_exptl_crystal_size_max 0.15
_exptl_crystal_size_mid 0.12
_exptl_crystal_size_min 0.09
_refine_diff_density_max 0.889
_refine_diff_density_min -1.408
_refine_diff_density_rms 0.125
_refine_ls_extinction_method none
_refine_ls_goodness_of_fit_ref 0.820
_refine_ls_hydrogen_treatment constr
_refine_ls_matrix_type full
_refine_ls_number_parameters 264
_refine_ls_number_reflns 4491
_refine_ls_number_restraints 0
_refine_ls_restrained_S_all 0.820
_refine_ls_R_factor_all 0.0457
_refine_ls_R_factor_gt 0.0341
_refine_ls_shift/su_max 0.001
_refine_ls_shift/su_mean 0.000
_refine_ls_structure_factor_coef Fsqd
_refine_ls_weighting_details 'calc w=1/[\s^2^(Fo^2^)+(0.1000P)^2^+0.0000P] where P=(Fo^2^+2Fc^2^)/3'
_refine_ls_weighting_scheme calc
_refine_ls_wR_factor_gt 0.1038
_refine_ls_wR_factor_ref 0.1125
_reflns_number_gt 3727
_reflns_number_total 4491
_reflns_threshold_expression >2sigma(I)
_cod_data_source_file c3ce26890j.txt
_cod_data_source_block ilb1205_0m
_cod_database_code 7209659

loop_
_space_group_symop_id
_space_group_symop_operation_xyz
1 'x, y, z'
2 '-x, -y, -z'

loop_
_atom_site_label
_atom_site_type_symbol
_atom_site_fract_x
_atom_site_fract_y
_atom_site_fract_z
_atom_site_U_iso_or_equiv
_atom_site_adp_type
_atom_site_occupancy
_atom_site_symmetry_multiplicity
_atom_site_calc_flag
_atom_site_refinement_flags
I3 I 0.28536(4) 0.89988(4) 1.61332(3) 0.03530(13) Uani 1 1 d .
Cu1 Cu 0.10461(5) 0.87011(6) 1.04861(5) 0.01604(15) Uani 1 1 d .
I13 I 0.21757(4) 1.57067(4) 0.41925(3) 0.03017(13) Uani 1 1 d .
O12 O -0.0312(3) 0.7907(4) 1.1561(3) 0.0217(7) Uani 1 1 d .
O11 O 0.2111(3) 0.9903(4) 0.9334(3) 0.0224(7) Uani 1 1 d .
O1 O 0.1294(3) 0.9352(4) 1.1726(3) 0.0247(7) Uani 1 1 d .
O2 O 0.0431(3) 0.8398(4) 0.9170(3) 0.0238(7) Uani 1 1 d .
N24 N 0.2854(4) 0.6610(4) 1.0988(3) 0.0186(8) Uani 1 1 d .
N21 N 0.5170(4) 0.3933(5) 1.1686(4) 0.0256(9) Uani 1 1 d .
C25 C 0.4106(5) 0.6560(5) 1.1163(4) 0.0224(10) Uani 1 1 d .
H25 H 0.4206 0.7442 1.1054 0.027 Uiso 1 1 calc R
C13 C 0.2970(5) 1.3766(5) 0.5820(4) 0.0212(10) Uani 1 1 d .
C23 C 0.2759(5) 0.5310(5) 1.1169(4) 0.0228(10) Uani 1 1 d .
H23 H 0.1897 0.5300 1.1067 0.027 Uiso 1 1 calc R
C7 C 0.0527(5) 1.0672(5) 1.1630(4) 0.0197(9) Uani 1 1 d .
C26 C 0.5268(5) 0.5228(6) 1.1505(5) 0.0239(10) Uani 1 1 d .
C17 C 0.1591(5) 1.1245(5) 0.8567(4) 0.0202(10) Uani 1 1 d .
C22 C 0.3922(5) 0.3970(5) 1.1505(4) 0.0234(10) Uani 1 1 d .
C15 C 0.4913(5) 1.1799(6) 0.7163(5) 0.0309(12) Uani 1 1 d .
H15 H 0.5867 1.1328 0.7340 0.037 Uiso 1 1 calc R
C2 C 0.1511(5) 1.0129(6) 1.3635(4) 0.0239(10) Uani 1 1 d .
H2 H 0.1865 0.9106 1.3809 0.029 Uiso 1 1 calc R
C1 C 0.0779(5) 1.1159(6) 1.2549(4) 0.0232(10) Uani 1 1 d .
C12 C 0.2065(5) 1.3194(5) 0.6636(4) 0.0216(10) Uani 1 1 d .
H12 H 0.1111 1.3674 0.6465 0.026 Uiso 1 1 calc R
C3 C 0.1719(5) 1.0613(6) 1.4469(5) 0.0288(11) Uani 1 1 d .
C11 C 0.2575(5) 1.1898(5) 0.7716(4) 0.0208(10) Uani 1 1 d .
C14 C 0.4416(5) 1.3069(6) 0.6081(5) 0.0295(11) Uani 1 1 d .
H14 H 0.5027 1.3455 0.5537 0.035 Uiso 1 1 calc R
C4 C 0.1215(5) 1.2151(6) 1.4216(5) 0.0325(12) Uani 1 1 d .
H4 H 0.1355 1.2471 1.4781 0.039 Uiso 1 1 calc R
C16 C 0.4013(5) 1.1218(6) 0.7986(5) 0.0244(10) Uani 1 1 d .
H16 H 0.4362 1.0378 0.8716 0.029 Uiso 1 1 calc R
C28 C 0.6681(5) 0.5177(6) 1.1700(6) 0.0358(13) Uani 1 1 d .
H28A H 0.6916 0.4698 1.2561 0.043 Uiso 1 1 calc R
H28B H 0.6669 0.6184 1.1370 0.043 Uiso 1 1 calc R
H28C H 0.7359 0.4616 1.1292 0.043 Uiso 1 1 calc R
C27 C 0.3839(6) 0.2497(6) 1.1702(6) 0.0420(14) Uani 1 1 d .
H27A H 0.4672 0.1918 1.1426 0.050 Uiso 1 1 calc R
H27B H 0.3048 0.2692 1.1246 0.050 Uiso 1 1 calc R
H27C H 0.3744 0.1945 1.2558 0.050 Uiso 1 1 calc R
C6 C 0.0275(5) 1.2715(6) 1.2266(5) 0.0293(11) Uani 1 1 d .
H6 H -0.0205 1.3419 1.1527 0.035 Uiso 1 1 calc R
C5 C 0.0511(6) 1.3177(7) 1.3119(6) 0.0389(14) Uani 1 1 d .
H5 H 0.0185 1.4200 1.2940 0.047 Uiso 1 1 calc R

loop_
_atom_site_aniso_label
_atom_site_aniso_U_11
_atom_site_aniso_U_22
_atom_site_aniso_U_33
_atom_site_aniso_U_23
_atom_site_aniso_U_13
_atom_site_aniso_U_12
I3 0.0376(2) 0.0409(2) 0.0238(2) -0.01337(18) -0.00690(15) -0.00836(17)
Cu1 0.0161(3) 0.0150(3) 0.0148(3) -0.0059(2) -0.0012(2) -0.0032(2)
I13 0.0371(2) 0.0323(2) 0.0193(2) -0.00486(16) 0.00206(14) -0.01778(16)
O12 0.0193(16) 0.0181(17) 0.0206(18) -0.0026(14) 0.0007(13) -0.0058(14)
O11 0.0201(16) 0.0199(18) 0.0215(18) -0.0044(15) 0.0006(13) -0.0061(14)
O1 0.0288(18) 0.0239(19) 0.0212(18) -0.0114(16) -0.0038(14) -0.0054(15)
O2 0.0232(17) 0.0244(18) 0.0235(18) -0.0122(16) -0.0038(14) -0.0044(14)
N24 0.0217(19) 0.018(2) 0.0125(19) -0.0035(16) -0.0031(15) -0.0060(16)
N21 0.022(2) 0.023(2) 0.023(2) -0.0088(19) -0.0008(17) -0.0005(17)
C25 0.022(2) 0.023(3) 0.023(3) -0.011(2) 0.0014(19) -0.008(2)
C13 0.025(2) 0.021(2) 0.019(2) -0.009(2) 0.0045(19) -0.010(2)
C23 0.023(2) 0.022(3) 0.022(3) -0.008(2) -0.0026(19) -0.007(2)
C7 0.017(2) 0.025(3) 0.019(2) -0.011(2) 0.0012(18) -0.007(2)
C26 0.019(2) 0.025(3) 0.027(3) -0.014(2) -0.0038(19) -0.003(2)
C17 0.030(3) 0.022(3) 0.016(2) -0.010(2) -0.0017(19) -0.012(2)
C22 0.023(2) 0.016(2) 0.024(3) -0.008(2) -0.0010(19) 0.000(2)
C15 0.024(3) 0.029(3) 0.038(3) -0.015(3) 0.003(2) -0.007(2)
C2 0.024(2) 0.024(3) 0.025(3) -0.012(2) 0.0024(19) -0.009(2)
C1 0.017(2) 0.030(3) 0.023(3) -0.014(2) -0.0006(18) -0.006(2)
C12 0.025(2) 0.024(3) 0.020(2) -0.014(2) 0.0002(19) -0.007(2)
C3 0.029(3) 0.034(3) 0.023(3) -0.015(2) 0.000(2) -0.007(2)
C11 0.025(2) 0.020(2) 0.020(2) -0.009(2) 0.0041(19) -0.011(2)
C14 0.035(3) 0.029(3) 0.029(3) -0.014(2) 0.004(2) -0.015(2)
C4 0.034(3) 0.037(3) 0.032(3) -0.025(3) -0.005(2) -0.004(2)
C16 0.019(2) 0.021(3) 0.026(3) -0.009(2) -0.0013(19) -0.001(2)
C28 0.020(3) 0.036(3) 0.051(4) -0.025(3) -0.008(2) 0.001(2)
C27 0.039(3) 0.024(3) 0.060(4) -0.015(3) -0.006(3) -0.008(3)
C6 0.023(2) 0.029(3) 0.034(3) -0.015(3) -0.001(2) -0.004(2)
C5 0.046(3) 0.028(3) 0.046(4) -0.024(3) -0.001(3) -0.007(3)

loop_
_atom_type_symbol
_atom_type_description
_atom_type_scat_dispersion_real
_atom_type_scat_dispersion_imag
_atom_type_scat_source
C C 0.0033 0.0016 'International Tables Vol C Tables 4.2.6.8 and 6.1.1.4'
H H 0.0000 0.0000 'International Tables Vol C Tables 4.2.6.8 and 6.1.1.4'
Cu Cu 0.3201 1.2651 'International Tables Vol C Tables 4.2.6.8 and 6.1.1.4'
I I -0.4742 1.8119 'International Tables Vol C Tables 4.2.6.8 and 6.1.1.4'
N N 0.0061 0.0033 'International Tables Vol C Tables 4.2.6.8 and 6.1.1.4'
O O 0.0106 0.0060 'International Tables Vol C Tables 4.2.6.8 and 6.1.1.4'

loop_
_geom_angle_atom_site_label_1
_geom_angle_atom_site_label_2
_geom_angle_atom_site_label_3
_geom_angle
_geom_angle_site_symmetry_1
_geom_angle_site_symmetry_3
O12 Cu1 Cu1 87.27(10) . 2_577
O12 Cu1 O11 168.47(13) . .
O12 Cu1 O1 88.07(14) . .
O12 Cu1 O2 88.63(14) . .
O12 Cu1 N24 98.77(13) . .
O11 Cu1 Cu1 81.58(10) . 2_577
O11 Cu1 N24 92.65(13) . .
O1 Cu1 Cu1 88.03(10) . 2_577
O1 Cu1 O11 88.67(14) . .
O1 Cu1 O2 168.34(13) . .
O1 Cu1 N24 98.93(13) . .
O2 Cu1 Cu1 80.64(10) . 2_577
O2 Cu1 O11 92.37(14) . .
O2 Cu1 N24 92.62(13) . .
N24 Cu1 Cu1 170.89(10) . 2_577
C17 O12 Cu1 119.3(3) 2_577 .
C17 O11 Cu1 125.5(3) . .
C7 O1 Cu1 118.4(3) . .
C7 O2 Cu1 127.3(3) 2_577 .
C25 N24 Cu1 121.1(3) . .
C25 N24 C23 116.8(4) . .
C23 N24 Cu1 122.0(3) . .
C22 N21 C26 117.5(4) . .
N24 C25 C26 121.9(4) . .
C12 C13 I13 119.7(4) . .
C12 C13 C14 120.4(5) . .
C14 C13 I13 119.9(4) . .
N24 C23 C22 121.6(4) . .
O1 C7 C1 117.3(4) . .
O2 C7 O1 125.5(4) 2_577 .
O2 C7 C1 117.2(4) 2_577 .
N21 C26 C25 121.1(4) . .
N21 C26 C28 117.1(4) . .
C25 C26 C28 121.7(4) . .
O12 C17 C11 117.1(4) 2_577 .
O11 C17 O12 126.2(4) . 2_577
O11 C17 C11 116.7(4) . .
N21 C22 C23 121.0(4) . .
N21 C22 C27 116.6(4) . .
C23 C22 C27 122.4(4) . .
C14 C15 C16 121.1(5) . .
C1 C2 C3 120.0(5) . .
C2 C1 C7 121.4(4) . .
C2 C1 C6 120.2(4) . .
C6 C1 C7 118.4(4) . .
C13 C12 C11 120.4(4) . .
C2 C3 I3 119.1(4) . .
C2 C3 C4 120.9(5) . .
C4 C3 I3 120.0(4) . .
C12 C11 C17 120.0(4) . .
C12 C11 C16 119.2(4) . .
C16 C11 C17 120.8(4) . .
C15 C14 C13 118.9(5) . .
C5 C4 C3 118.9(5) . .
C15 C16 C11 120.0(5) . .
C5 C6 C1 118.7(5) . .
C4 C5 C6 121.3(5) . .

loop_
_geom_bond_atom_site_label_1
_geom_bond_atom_site_label_2
_geom_bond_distance
_geom_bond_site_symmetry_2
I3 C3 2.120(5) .
Cu1 Cu1 2.6371(11) 2_577
Cu1 O12 1.975(3) .
Cu1 O11 1.990(3) .
Cu1 O1 1.975(3) .
Cu1 O2 1.978(3) .
Cu1 N24 2.174(4) .
I13 C13 2.105(5) .
O12 C17 1.271(6) 2_577
O11 C17 1.257(6) .
O1 C7 1.272(6) .
O2 C7 1.259(6) 2_577
N24 C25 1.330(6) .
N24 C23 1.338(6) .
N21 C26 1.334(6) .
N21 C22 1.334(6) .
C25 C26 1.390(7) .
C13 C12 1.383(6) .
C13 C14 1.410(7) .
C23 C22 1.395(7) .
C7 O2 1.259(6) 2_577
C7 C1 1.496(6) .
C26 C28 1.502(7) .
C17 O12 1.271(6) 2_577
C17 C11 1.499(6) .
C22 C27 1.507(7) .
C15 C14 1.386(8) .
C15 C16 1.387(7) .
C2 C1 1.376(7) .
C2 C3 1.381(7) .
C1 C6 1.412(7) .
C12 C11 1.399(7) .
C3 C4 1.402(7) .
C11 C16 1.403(6) .
C4 C5 1.374(8) .
C6 C5 1.396(7) .
